data_2234017
loop_
_publ_author_name
'Isloor, Arun M.'
'Sankappa Rai, U.'
'Shetty, Prakash'
'Gerber, Thomas'
'Hosten, Eric'
'Betz, Richard'

_publ_section_title
;
 Methyl 2-[(2-methylphenoxy)methyl]benzoate
;
_journal_coeditor_code TK5056
_journal_issue 3
_journal_name_full 'Acta Crystallographica Section E'
_journal_page_first o728
_journal_paper_doi 10.1107/S1600536812005995
_journal_volume 68
_journal_year 2012
_chemical_formula_iupac 'C16 H16 O3'
_chemical_formula_moiety 'C16 H16 O3'
_chemical_formula_sum 'C16 H16 O3'
_chemical_formula_weight 256.29
_chemical_melting_point_gt 412
_chemical_melting_point_lt 414
_chemical_name_systematic
;
Methyl 2-[(2-methylphenoxy)methyl]benzoate
;
_space_group_IT_number 15
_symmetry_cell_setting monoclinic
_symmetry_space_group_name_Hall '-C 2yc'
_symmetry_space_group_name_H-M 'C 1 2/c 1'
_atom_sites_solution_hydrogens geom
_atom_sites_solution_primary direct
_atom_sites_solution_secondary difmap
_audit_creation_method SHELXL97
_cell_angle_alpha 90.00
_cell_angle_beta 111.716(2)
_cell_angle_gamma 90.00
_cell_formula_units_Z 8
_cell_length_a 31.6873(13)
_cell_length_b 6.5389(2)
_cell_length_c 13.8746(6)
_cell_measurement_reflns_used 4067
_cell_measurement_temperature 200(2)
_cell_measurement_theta_max 28.10
_cell_measurement_theta_min 2.77
_cell_volume 2670.79(18)
_computing_cell_refinement 'SAINT (Bruker, 2010)'
_computing_data_collection 'APEX2 (Bruker, 2010)'
_computing_data_reduction 'SAINT (Bruker, 2010)'
_computing_molecular_graphics
;
ORTEP-3 (Farrugia, 1997) and Mercury (Macrae <i>et al.</i>,
2008)
;
_computing_publication_material
;
SHELXL97 (Sheldrick, 2008) and PLATON (Spek, 2009)
;
_computing_structure_refinement 'SHELXL97 (Sheldrick, 2008)'
_computing_structure_solution 'SHELXS97 (Sheldrick, 2008)'
_diffrn_ambient_temperature 200(2)
_diffrn_measured_fraction_theta_full 0.996
_diffrn_measured_fraction_theta_max 0.996
_diffrn_measurement_device_type 'Bruker APEXII CCD'
_diffrn_measurement_method '\f and \w'
_diffrn_radiation_monochromator graphite
_diffrn_radiation_source 'fine-focus sealed tube'
_diffrn_radiation_type MoK\a
_diffrn_radiation_wavelength 0.71073
_diffrn_reflns_av_R_equivalents 0.0222
_diffrn_reflns_av_sigmaI/netI 0.0289
_diffrn_reflns_limit_h_max 42
_diffrn_reflns_limit_h_min -39
_diffrn_reflns_limit_k_max 7
_diffrn_reflns_limit_k_min -8
_diffrn_reflns_limit_l_max 18
_diffrn_reflns_limit_l_min -18
_diffrn_reflns_number 12273
_diffrn_reflns_theta_full 28.29
_diffrn_reflns_theta_max 28.29
_diffrn_reflns_theta_min 2.77
_exptl_absorpt_coefficient_mu 0.087
_exptl_absorpt_correction_T_max 0.9958
_exptl_absorpt_correction_T_min 0.9564
_exptl_absorpt_correction_type multi-scan
_exptl_absorpt_process_details '(SADABS; Bruker, 2010)'
_exptl_crystal_colour colourless
_exptl_crystal_density_diffrn 1.275
_exptl_crystal_density_method 'not measured'
_exptl_crystal_description platelet
_exptl_crystal_F_000 1088
_exptl_crystal_size_max 0.51
_exptl_crystal_size_mid 0.12
_exptl_crystal_size_min 0.05
_refine_diff_density_max 0.206
_refine_diff_density_min -0.190
_refine_ls_extinction_method none
_refine_ls_goodness_of_fit_ref 1.025
_refine_ls_hydrogen_treatment constr
_refine_ls_matrix_type full
_refine_ls_number_parameters 174
_refine_ls_number_reflns 3320
_refine_ls_number_restraints 0
_refine_ls_restrained_S_all 1.025
_refine_ls_R_factor_all 0.0727
_refine_ls_R_factor_gt 0.0436
_refine_ls_shift/su_max 0.000
_refine_ls_shift/su_mean 0.000
_refine_ls_structure_factor_coef Fsqd
_refine_ls_weighting_details 'calc w = 1/[\s^2^(Fo^2^)+(0.0475P)^2^+1.0316P] where P=(Fo^2^+2Fc^2^)/3'
_refine_ls_weighting_scheme calc
_refine_ls_wR_factor_gt 0.0962
_refine_ls_wR_factor_ref 0.1077
_reflns_number_gt 2295
_reflns_number_total 3320
_reflns_threshold_expression I>2\s(I)
_cod_data_source_file tk5056.cif
_cod_data_source_block I
_cod_original_sg_symbol_H-M 'C 2/c'
_cod_database_code 2234017
_cod_database_fobs_code 2234017

loop_
_symmetry_equiv_pos_as_xyz
'x, y, z'
'-x, y, -z+1/2'
'x+1/2, y+1/2, z'
'-x+1/2, y+1/2, -z+1/2'
'-x, -y, -z'
'x, -y, z-1/2'
'-x+1/2, -y+1/2, -z'
'x+1/2, -y+1/2, z-1/2'

loop_
_atom_site_type_symbol
_atom_site_label
_atom_site_fract_x
_atom_site_fract_y
_atom_site_fract_z
_atom_site_U_iso_or_equiv
_atom_site_adp_type
_atom_site_calc_flag
_atom_site_refinement_flags
_atom_site_occupancy
_atom_site_symmetry_multiplicity
O O1 0.10397(3) 0.81204(14) 0.13302(7) 0.0379(2) Uani d . 1 1
O O2 0.18815(3) 0.10731(15) 0.06203(7) 0.0413(3) Uani d . 1 1
O O3 0.20550(3) 0.42927(15) 0.11449(9) 0.0479(3) Uani d . 1 1
C C1 0.04466(5) 1.1075(2) 0.14318(12) 0.0452(4) Uani d . 1 1
H H1A 0.0273 1.1996 0.1703 0.068 Uiso calc R 1 1
H H1B 0.0330 0.9679 0.1401 0.068 Uiso calc R 1 1
H H1C 0.0416 1.1517 0.0734 0.068 Uiso calc R 1 1
C C2 0.13423(4) 0.6661(2) 0.11746(10) 0.0317(3) Uani d . 1 1
H H2A 0.1505 0.5918 0.1830 0.038 Uiso calc R 1 1
H H2B 0.1570 0.7366 0.0962 0.038 Uiso calc R 1 1
C C3 0.17758(4) 0.3033(2) 0.06884(9) 0.0305(3) Uani d . 1 1
C C4 0.23538(5) 0.0547(3) 0.11380(13) 0.0519(4) Uani d . 1 1
H H4A 0.2394 -0.0923 0.1064 0.078 Uiso calc R 1 1
H H4B 0.2451 0.0893 0.1876 0.078 Uiso calc R 1 1
H H4C 0.2537 0.1312 0.0826 0.078 Uiso calc R 1 1
C C11 0.12341(4) 0.96097(19) 0.20588(10) 0.0311(3) Uani d . 1 1
C C12 0.09376(5) 1.1127(2) 0.21316(10) 0.0331(3) Uani d . 1 1
C C13 0.11164(5) 1.2669(2) 0.28589(11) 0.0410(3) Uani d . 1 1
H H13 0.0921 1.3722 0.2919 0.049 Uiso calc R 1 1
C C14 0.15703(5) 1.2712(2) 0.34969(12) 0.0443(4) Uani d . 1 1
H H14 0.1684 1.3778 0.3991 0.053 Uiso calc R 1 1
C C15 0.18555(5) 1.1203(2) 0.34109(11) 0.0411(3) Uani d . 1 1
H H15 0.2168 1.1230 0.3845 0.049 Uiso calc R 1 1
C C16 0.16901(5) 0.9642(2) 0.26944(10) 0.0359(3) Uani d . 1 1
H H16 0.1888 0.8597 0.2639 0.043 Uiso calc R 1 1
C C21 0.10746(4) 0.51750(19) 0.03453(9) 0.0282(3) Uani d . 1 1
C C22 0.06136(4) 0.5484(2) -0.02189(10) 0.0339(3) Uani d . 1 1
H H22 0.0466 0.6644 -0.0074 0.041 Uiso calc R 1 1
C C23 0.03669(5) 0.4130(2) -0.09866(10) 0.0385(3) Uani d . 1 1
H H23 0.0054 0.4375 -0.1368 0.046 Uiso calc R 1 1
C C24 0.05731(5) 0.2426(2) -0.12015(10) 0.0390(3) Uani d . 1 1
H H24 0.0403 0.1505 -0.1733 0.047 Uiso calc R 1 1
C C25 0.10285(4) 0.2062(2) -0.06413(10) 0.0337(3) Uani d . 1 1
H H25 0.1170 0.0877 -0.0781 0.040 Uiso calc R 1 1
C C26 0.12814(4) 0.34252(19) 0.01282(9) 0.0277(3) Uani d . 1 1

loop_
_atom_site_aniso_label
_atom_site_aniso_U_11
_atom_site_aniso_U_22
_atom_site_aniso_U_33
_atom_site_aniso_U_12
_atom_site_aniso_U_13
_atom_site_aniso_U_23
O1 0.0334(5) 0.0333(5) 0.0417(5) 0.0048(4) 0.0079(4) -0.0104(4)
O2 0.0333(5) 0.0335(5) 0.0489(6) 0.0078(4) 0.0056(4) -0.0051(4)
O3 0.0302(5) 0.0371(6) 0.0677(7) -0.0025(4) 0.0078(5) -0.0114(5)
C1 0.0420(8) 0.0468(9) 0.0476(9) 0.0138(7) 0.0173(7) 0.0052(7)
C2 0.0307(7) 0.0269(7) 0.0362(7) 0.0029(5) 0.0110(5) -0.0033(5)
C3 0.0329(7) 0.0299(7) 0.0300(6) 0.0020(6) 0.0130(5) 0.0000(5)
C4 0.0368(8) 0.0470(9) 0.0628(10) 0.0142(7) 0.0077(7) -0.0014(8)
C11 0.0378(7) 0.0256(6) 0.0311(7) -0.0001(5) 0.0143(6) -0.0008(5)
C12 0.0406(7) 0.0290(7) 0.0353(7) 0.0037(6) 0.0205(6) 0.0058(5)
C13 0.0552(9) 0.0293(7) 0.0485(8) 0.0044(7) 0.0308(7) -0.0012(6)
C14 0.0562(9) 0.0367(8) 0.0461(8) -0.0092(7) 0.0259(7) -0.0124(6)
C15 0.0407(8) 0.0407(8) 0.0426(8) -0.0100(7) 0.0164(6) -0.0080(6)
C16 0.0365(7) 0.0319(7) 0.0401(7) 0.0007(6) 0.0149(6) -0.0037(6)
C21 0.0310(6) 0.0264(6) 0.0275(6) -0.0008(5) 0.0111(5) 0.0021(5)
C22 0.0329(7) 0.0340(7) 0.0348(7) 0.0043(6) 0.0127(6) -0.0004(6)
C23 0.0277(7) 0.0465(9) 0.0370(7) 0.0007(6) 0.0070(6) -0.0014(6)
C24 0.0355(7) 0.0434(8) 0.0345(7) -0.0056(6) 0.0088(6) -0.0103(6)
C25 0.0354(7) 0.0325(7) 0.0341(7) -0.0006(6) 0.0140(6) -0.0050(6)
C26 0.0293(6) 0.0275(6) 0.0273(6) -0.0014(5) 0.0113(5) 0.0010(5)

loop_
_atom_type_symbol
_atom_type_description
_atom_type_scat_dispersion_real
_atom_type_scat_dispersion_imag
_atom_type_scat_source
C C 0.0033 0.0016 'International Tables Vol C Tables 4.2.6.8 and 6.1.1.4'
H H 0.0000 0.0000 'International Tables Vol C Tables 4.2.6.8 and 6.1.1.4'
O O 0.0106 0.0060 'International Tables Vol C Tables 4.2.6.8 and 6.1.1.4'

loop_
_geom_angle_atom_site_label_1
_geom_angle_atom_site_label_2
_geom_angle_atom_site_label_3
_geom_angle
C11 O1 C2 116.26(10)
C3 O2 C4 115.77(11)
C12 C1 H1A 109.5
C12 C1 H1B 109.5
H1A C1 H1B 109.5
C12 C1 H1C 109.5
H1A C1 H1C 109.5
H1B C1 H1C 109.5
O1 C2 C21 109.13(10)
O1 C2 H2A 109.9
C21 C2 H2A 109.9
O1 C2 H2B 109.9
C21 C2 H2B 109.9
H2A C2 H2B 108.3
O3 C3 O2 122.60(12)
O3 C3 C26 125.65(12)
O2 C3 C26 111.75(11)
O2 C4 H4A 109.5
O2 C4 H4B 109.5
H4A C4 H4B 109.5
O2 C4 H4C 109.5
H4A C4 H4C 109.5
H4B C4 H4C 109.5
O1 C11 C16 123.80(12)
O1 C11 C12 115.25(12)
C16 C11 C12 120.95(12)
C13 C12 C11 117.63(13)
C13 C12 C1 122.21(13)
C11 C12 C1 120.15(12)
C14 C13 C12 121.85(13)
C14 C13 H13 119.1
C12 C13 H13 119.1
C15 C14 C13 119.48(13)
C15 C14 H14 120.3
C13 C14 H14 120.3
C14 C15 C16 120.37(14)
C14 C15 H15 119.8
C16 C15 H15 119.8
C15 C16 C11 119.72(13)
C15 C16 H16 120.1
C11 C16 H16 120.1
C22 C21 C26 118.21(11)
C22 C21 C2 120.87(12)
C26 C21 C2 120.92(11)
C23 C22 C21 121.06(13)
C23 C22 H22 119.5
C21 C22 H22 119.5
C24 C23 C22 120.37(12)
C24 C23 H23 119.8
C22 C23 H23 119.8
C23 C24 C25 119.80(12)
C23 C24 H24 120.1
C25 C24 H24 120.1
C24 C25 C26 120.31(13)
C24 C25 H25 119.8
C26 C25 H25 119.8
C25 C26 C21 120.22(11)
C25 C26 C3 118.98(11)
C21 C26 C3 120.77(11)

loop_
_geom_bond_atom_site_label_1
_geom_bond_atom_site_label_2
_geom_bond_distance
O1 C11 1.3744(15)
O1 C2 1.4251(15)
O2 C3 1.3367(16)
O2 C4 1.4419(16)
O3 C3 1.2034(15)
C1 C12 1.4988(19)
C1 H1A 0.9800
C1 H1B 0.9800
C1 H1C 0.9800
C2 C21 1.5049(17)
C2 H2A 0.9900
C2 H2B 0.9900
C3 C26 1.4910(17)
C4 H4A 0.9800
C4 H4B 0.9800
C4 H4C 0.9800
C11 C16 1.3869(18)
C11 C12 1.3954(18)
C12 C13 1.3901(19)
C13 C14 1.382(2)
C13 H13 0.9500
C14 C15 1.373(2)
C14 H14 0.9500
C15 C16 1.3856(19)
C15 H15 0.9500
C16 H16 0.9500
C21 C22 1.3933(17)
C21 C26 1.4054(18)
C22 C23 1.3836(19)
C22 H22 0.9500
C23 C24 1.379(2)
C23 H23 0.9500
C24 C25 1.3832(19)
C24 H24 0.9500
C25 C26 1.3940(17)
C25 H25 0.9500

loop_
_geom_hbond_atom_site_label_D
_geom_hbond_atom_site_label_H
_geom_hbond_atom_site_label_A
_geom_hbond_site_symmetry_A
_geom_hbond_distance_DH
_geom_hbond_distance_HA
_geom_hbond_distance_DA
_geom_hbond_angle_DHA
C25 H25 Cg1 4_564 0.95 2.72 3.5461(15) 146

loop_
_geom_torsion_atom_site_label_1
_geom_torsion_atom_site_label_2
_geom_torsion_atom_site_label_3
_geom_torsion_atom_site_label_4
_geom_torsion
C11 O1 C2 C21 -179.15(10)
C4 O2 C3 O3 0.5(2)
C4 O2 C3 C26 179.87(12)
C2 O1 C11 C16 -6.01(19)
C2 O1 C11 C12 174.45(11)
O1 C11 C12 C13 179.82(11)
C16 C11 C12 C13 0.3(2)
O1 C11 C12 C1 -0.95(18)
C16 C11 C12 C1 179.49(13)
C11 C12 C13 C14 -0.4(2)
C1 C12 C13 C14 -179.57(13)
C12 C13 C14 C15 0.4(2)
C13 C14 C15 C16 -0.3(2)
C14 C15 C16 C11 0.2(2)
O1 C11 C16 C15 -179.72(12)
C12 C11 C16 C15 -0.2(2)
O1 C2 C21 C22 7.17(17)
O1 C2 C21 C26 -172.01(11)
C26 C21 C22 C23 -1.23(19)
C2 C21 C22 C23 179.57(12)
C21 C22 C23 C24 0.7(2)
C22 C23 C24 C25 0.5(2)
C23 C24 C25 C26 -1.0(2)
C24 C25 C26 C21 0.4(2)
C24 C25 C26 C3 -177.54(12)
C22 C21 C26 C25 0.69(18)
C2 C21 C26 C25 179.89(12)
C22 C21 C26 C3 178.60(11)
C2 C21 C26 C3 -2.21(18)
O3 C3 C26 C25 158.37(14)
O2 C3 C26 C25 -20.99(16)
O3 C3 C26 C21 -19.6(2)
O2 C3 C26 C21 161.08(11)

loop_
_cod_related_entry_id
_cod_related_entry_database
_cod_related_entry_code
1 ChemSpider 9218520
